data_4314430
loop_
_publ_author_name
'Patrina Paraskevopoulou'
'Lin Ai'
'Qiuwen Wang'
'Devender Pinnapareddy'
'Rama Acharyya'
'Rupam Dinda'
'Purak Das'
'Remle \,Celenligil-\,Cetin'
'Georgios Floros'
'Yiannis Sanakis'
'Amitava Choudhury'
'Nigam P. Rath'
'Pericles Stavropoulos'

_publ_section_title
;
 Synthesis and Characterization of a Series of Structurally and
 Electronically Diverse Fe(II) Complexes Featuring a Family of
 Triphenylamido-Amine Ligands
;
_journal_name_full 'Inorganic Chemistry'
_journal_page_first 108
_journal_page_last 122
_journal_paper_doi 10.1021/ic9015838
_journal_volume 49
_journal_year 2010
_chemical_formula_sum 'C27 H33 Fe K N4'
_chemical_formula_weight 508.52
_chemical_name_systematic
; 
 ? 
;
_space_group_IT_number 2
_symmetry_cell_setting triclinic
_symmetry_space_group_name_Hall '-P 1'
_symmetry_space_group_name_H-M 'P -1'
_atom_sites_solution_hydrogens geom
_atom_sites_solution_primary direct
_atom_sites_solution_secondary difmap
_audit_creation_method SHELXL-97
_cell_angle_alpha 89.225(5)
_cell_angle_beta 80.427(5)
_cell_angle_gamma 86.355(5)
_cell_formula_units_Z 4
_cell_length_a 9.520(3)
_cell_length_b 13.226(4)
_cell_length_c 20.248(6)
_cell_measurement_reflns_used 2458
_cell_measurement_temperature 293(2)
_cell_measurement_theta_max 23.64
_cell_measurement_theta_min 2.55
_cell_volume 2508.9(13)
_computing_cell_refinement 'Bruker SMART, 1998'
_computing_data_collection 'Bruker SMART, 1998'
_computing_data_reduction 'Bruker SAINT, 1998'
_computing_molecular_graphics 'Bruker SHELXTL'
_computing_publication_material 'Bruker SHELXTL'
_computing_structure_refinement 'SHELXL-97 (Sheldrick, 1997)'
_computing_structure_solution 'SHELXS-97 (Sheldrick, 1990)'
_diffrn_ambient_temperature 293(2)
_diffrn_measured_fraction_theta_full 0.983
_diffrn_measured_fraction_theta_max 0.983
_diffrn_measurement_device_type 'Smart-Apex CCD area detector'
_diffrn_measurement_method 'phi and omega scans'
_diffrn_radiation_monochromator graphite
_diffrn_radiation_source 'fine-focus sealed tube'
_diffrn_radiation_type MoK\a
_diffrn_radiation_wavelength 0.71073
_diffrn_reflns_av_R_equivalents 0.2151
_diffrn_reflns_av_sigmaI/netI 0.3744
_diffrn_reflns_limit_h_max 11
_diffrn_reflns_limit_h_min -11
_diffrn_reflns_limit_k_max 15
_diffrn_reflns_limit_k_min -16
_diffrn_reflns_limit_l_max 24
_diffrn_reflns_limit_l_min -24
_diffrn_reflns_number 19577
_diffrn_reflns_theta_full 26.00
_diffrn_reflns_theta_max 26.00
_diffrn_reflns_theta_min 1.54
_exptl_absorpt_coefficient_mu 0.789
_exptl_absorpt_correction_T_max 0.9775
_exptl_absorpt_correction_T_min 0.8581
_exptl_absorpt_correction_type multi-scan
_exptl_absorpt_process_details '(SADABS; Sheldrick, 2003)'
_exptl_crystal_colour light
_exptl_crystal_density_diffrn 1.346
_exptl_crystal_density_method 'not measured'
_exptl_crystal_description plate
_exptl_crystal_F_000 1072
_exptl_crystal_size_max 0.20
_exptl_crystal_size_mid 0.09
_exptl_crystal_size_min 0.03
_refine_diff_density_max 1.154
_refine_diff_density_min -0.930
_refine_diff_density_rms 0.141
_refine_ls_extinction_method none
_refine_ls_goodness_of_fit_ref 0.776
_refine_ls_hydrogen_treatment constr
_refine_ls_matrix_type full
_refine_ls_number_parameters 595
_refine_ls_number_reflns 9704
_refine_ls_number_restraints 96
_refine_ls_restrained_S_all 0.773
_refine_ls_R_factor_all 0.2319
_refine_ls_R_factor_gt 0.0754
_refine_ls_shift/su_max 0.001
_refine_ls_shift/su_mean 0.000
_refine_ls_structure_factor_coef Fsqd
_refine_ls_weighting_details 'calc w=1/[\s^2^(Fo^2^)+(0.0631P)^2^+0.0000P] where P=(Fo^2^+2Fc^2^)/3'
_refine_ls_weighting_scheme calc
_refine_ls_wR_factor_gt 0.1520
_refine_ls_wR_factor_ref 0.2118
_reflns_number_gt 2835
_reflns_number_total 9704
_reflns_threshold_expression >2sigma(I)
_cod_data_source_file ic9015838_si_002_10.cif
_cod_data_source_block L9Fe(II)
_cod_depositor_comments
;
The following automatic conversions were performed:

'_symmetry_cell_setting' value 'Triclinic' changed to 'triclinic'
according to the built-in table from CIF Core dictionary named
'cif_core.dic' version 2.4.1 from
2010-06-29.

'_exptl_absorpt_correction_type' value 'Multi-scan'
changed to 'multi-scan' according to the built-in table from CIF Core
dictionary named 'cif_core.dic' version 2.4.1 from 2010-06-29.

Automatic conversion script
Id: cif_fix_values 1646 2011-03-28 12:23:43Z adriana 
;
_cod_original_cell_volume 2508.9(12)
_cod_database_code 4314430

loop_
_symmetry_equiv_pos_as_xyz
'x, y, z'
'-x, -y, -z'

loop_
_atom_site_label
_atom_site_type_symbol
_atom_site_fract_x
_atom_site_fract_y
_atom_site_fract_z
_atom_site_U_iso_or_equiv
_atom_site_adp_type
_atom_site_occupancy
_atom_site_symmetry_multiplicity
_atom_site_calc_flag
_atom_site_refinement_flags
_atom_site_disorder_assembly
_atom_site_disorder_group
Fe1 Fe 0.16483(13) 0.35051(9) 0.82137(6) 0.0271(3) Uani 1 1 d . . .
Fe2 Fe -0.18174(13) -0.14887(9) 0.67514(6) 0.0277(3) Uani 1 1 d . . .
K1 K -0.0241(2) 0.13851(15) 0.72333(9) 0.0357(5) Uani 1 1 d . . .
K2 K 0.0093(2) -0.36582(15) 0.77089(9) 0.0343(5) Uani 1 1 d . . .
N1 N -0.0617(7) 0.3693(5) 0.8475(3) 0.0210(16) Uani 1 1 d . . .
C1 C -0.0855(9) 0.4704(6) 0.8772(4) 0.0269(19) Uani 1 1 d U . .
C2 C 0.0343(8) 0.5084(6) 0.9035(3) 0.0198(17) Uani 1 1 d U . .
C3 C 0.0056(9) 0.6045(6) 0.9338(4) 0.028(2) Uani 1 1 d U . .
H3A H 0.0762 0.6321 0.9534 0.034 Uiso 1 1 calc R . .
C4 C -0.1239(9) 0.6595(7) 0.9356(4) 0.029(2) Uani 1 1 d U . .
H4A H -0.1384 0.7218 0.9572 0.034 Uiso 1 1 calc R . .
C5 C -0.2293(9) 0.6248(6) 0.9067(4) 0.030(2) Uani 1 1 d U . .
H5A H -0.3127 0.6649 0.9055 0.036 Uiso 1 1 calc R . .
C6 C -0.2117(9) 0.5275(6) 0.8784(4) 0.0260(19) Uani 1 1 d U . .
H6A H -0.2857 0.5016 0.8605 0.031 Uiso 1 1 calc R . .
N2 N 0.1601(7) 0.4509(5) 0.8926(3) 0.0260(17) Uani 1 1 d . . .
C7 C 0.2795(9) 0.4861(6) 0.9223(4) 0.031(2) Uani 1 1 d . . .
H7A H 0.2424 0.5070 0.9685 0.037 Uiso 1 1 calc R . .
C8 C 0.3507(9) 0.5755(7) 0.8854(4) 0.038(2) Uani 1 1 d . . .
H8A H 0.2812 0.6312 0.8846 0.057 Uiso 1 1 calc R . .
H8B H 0.3903 0.5560 0.8403 0.057 Uiso 1 1 calc R . .
H8C H 0.4255 0.5956 0.9079 0.057 Uiso 1 1 calc R . .
C9 C 0.3897(9) 0.3977(6) 0.9243(4) 0.039(2) Uani 1 1 d . . .
H9A H 0.3448 0.3421 0.9482 0.059 Uiso 1 1 calc R . .
H9B H 0.4647 0.4185 0.9465 0.059 Uiso 1 1 calc R . .
H9C H 0.4290 0.3771 0.8794 0.059 Uiso 1 1 calc R . .
C10 C -0.1125(9) 0.3592(6) 0.7838(4) 0.024(2) Uani 1 1 d U . .
C11 C -0.0150(9) 0.3828(6) 0.7253(4) 0.026(2) Uani 1 1 d U . .
C12 C -0.0592(10) 0.3679(6) 0.6637(4) 0.031(2) Uani 1 1 d U . .
H12A H 0.0018 0.3810 0.6241 0.037 Uiso 1 1 calc R . .
C13 C -0.1913(9) 0.3343(6) 0.6613(4) 0.030(2) Uani 1 1 d U . .
H13A H -0.2182 0.3267 0.6196 0.036 Uiso 1 1 calc R . .
C14 C -0.2862(10) 0.3111(6) 0.7177(4) 0.034(2) Uani 1 1 d U . .
H14A H -0.3752 0.2879 0.7149 0.041 Uiso 1 1 calc R . .
C15 C -0.2415(9) 0.3242(6) 0.7795(4) 0.029(2) Uani 1 1 d U . .
H15A H -0.3023 0.3085 0.8186 0.034 Uiso 1 1 calc R . .
N3 N 0.1167(7) 0.4135(5) 0.7343(3) 0.0263(17) Uani 1 1 d . . .
C16 C 0.2210(9) 0.4397(7) 0.6741(4) 0.034(2) Uani 1 1 d . . .
H16A H 0.1695 0.4800 0.6438 0.041 Uiso 1 1 calc R . .
C17 C 0.3326(10) 0.5022(7) 0.6933(4) 0.047(3) Uani 1 1 d . . .
H17A H 0.2881 0.5623 0.7158 0.071 Uiso 1 1 calc R . .
H17B H 0.3965 0.5208 0.6538 0.071 Uiso 1 1 calc R . .
H17C H 0.3853 0.4637 0.7227 0.071 Uiso 1 1 calc R . .
C18 C 0.2901(10) 0.3460(7) 0.6372(4) 0.046(3) Uani 1 1 d . . .
H18A H 0.2176 0.3072 0.6239 0.069 Uiso 1 1 calc R . .
H18B H 0.3419 0.3058 0.6660 0.069 Uiso 1 1 calc R . .
H18C H 0.3545 0.3656 0.5981 0.069 Uiso 1 1 calc R . .
C19 C -0.0983(9) 0.2860(7) 0.8955(4) 0.028(2) Uani 1 1 d . . .
C20 C 0.0010(9) 0.1996(6) 0.8902(4) 0.0217(19) Uani 1 1 d . . .
C21 C -0.0332(9) 0.1199(6) 0.9322(4) 0.027(2) Uani 1 1 d . . .
H21A H 0.0288 0.0624 0.9299 0.032 Uiso 1 1 calc R . .
C22 C -0.1600(9) 0.1236(6) 0.9784(4) 0.030(2) Uani 1 1 d . . .
H22A H -0.1798 0.0688 1.0070 0.036 Uiso 1 1 calc R . .
C23 C -0.2570(10) 0.2071(7) 0.9827(4) 0.034(2) Uani 1 1 d . . .
H23A H -0.3429 0.2075 1.0124 0.041 Uiso 1 1 calc R . .
C24 C -0.2232(9) 0.2897(7) 0.9417(4) 0.027(2) Uani 1 1 d . . .
H24A H -0.2844 0.3477 0.9453 0.032 Uiso 1 1 calc R . .
N4 N 0.1283(7) 0.2054(5) 0.8395(3) 0.0292(18) Uani 1 1 d . . .
C25 C 0.2272(10) 0.1188(7) 0.8393(4) 0.038(2) Uani 1 1 d . . .
H25A H 0.1755 0.0569 0.8400 0.045 Uiso 1 1 calc R . .
C26 C 0.3107(9) 0.1167(6) 0.8998(4) 0.034(2) Uani 1 1 d . . .
H26A H 0.2446 0.1134 0.9410 0.051 Uiso 1 1 calc R . .
H26B H 0.3619 0.1771 0.8992 0.051 Uiso 1 1 calc R . .
H26C H 0.3769 0.0585 0.8963 0.051 Uiso 1 1 calc R . .
C27 C 0.3362(10) 0.1222(7) 0.7747(4) 0.044(3) Uani 1 1 d . . .
H27A H 0.2875 0.1221 0.7368 0.066 Uiso 1 1 calc R . .
H27B H 0.4022 0.0640 0.7728 0.066 Uiso 1 1 calc R . .
H27C H 0.3871 0.1827 0.7740 0.066 Uiso 1 1 calc R . .
N5 N 0.0450(7) -0.1417(5) 0.6512(3) 0.0253(17) Uani 1 1 d . . .
C28 C 0.0618(10) -0.0405(6) 0.6217(4) 0.026(2) Uani 1 1 d . . .
C29 C -0.0556(10) 0.0049(6) 0.5956(4) 0.024(2) Uani 1 1 d . . .
C30 C -0.0306(9) 0.0995(6) 0.5622(4) 0.023(2) Uani 1 1 d . . .
H30A H -0.1027 0.1323 0.5426 0.028 Uiso 1 1 calc R . .
C31 C 0.0984(9) 0.1432(7) 0.5586(4) 0.031(2) Uani 1 1 d . . .
H31A H 0.1116 0.2038 0.5353 0.037 Uiso 1 1 calc R . .
C32 C 0.2069(9) 0.1008(6) 0.5878(4) 0.029(2) Uani 1 1 d . . .
H32A H 0.2908 0.1332 0.5876 0.034 Uiso 1 1 calc R . .
C33 C 0.1859(9) 0.0058(6) 0.6182(4) 0.026(2) Uani 1 1 d . . .
H33A H 0.2600 -0.0267 0.6366 0.032 Uiso 1 1 calc R . .
N6 N -0.1818(8) -0.0429(5) 0.6054(3) 0.0263(17) Uani 1 1 d . . .
C34 C -0.3025(9) 0.0044(7) 0.5780(4) 0.031(2) Uani 1 1 d . . .
H34A H -0.2673 0.0264 0.5321 0.038 Uiso 1 1 calc R . .
C35 C -0.3733(10) 0.0970(6) 0.6175(4) 0.037(2) Uani 1 1 d . . .
H35A H -0.3045 0.1469 0.6178 0.056 Uiso 1 1 calc R . .
H35B H -0.4090 0.0772 0.6626 0.056 Uiso 1 1 calc R . .
H35C H -0.4508 0.1251 0.5968 0.056 Uiso 1 1 calc R . .
C36 C -0.4095(9) -0.0786(7) 0.5746(4) 0.034(2) Uani 1 1 d . . .
H36A H -0.3619 -0.1346 0.5485 0.051 Uiso 1 1 calc R . .
H36B H -0.4876 -0.0510 0.5541 0.051 Uiso 1 1 calc R . .
H36C H -0.4452 -0.1015 0.6190 0.051 Uiso 1 1 calc R . .
C37 C -0.0074(9) -0.3041(6) 0.6074(4) 0.026(2) Uani 1 1 d . . .
C38 C 0.0877(9) -0.2284(7) 0.6060(4) 0.027(2) Uani 1 1 d . . .
C39 C 0.2200(9) -0.2316(7) 0.5633(4) 0.027(2) Uani 1 1 d . . .
H39A H 0.2801 -0.1789 0.5637 0.033 Uiso 1 1 calc R . .
C40 C 0.2612(10) -0.3121(7) 0.5208(4) 0.032(2) Uani 1 1 d . . .
H40A H 0.3485 -0.3142 0.4921 0.038 Uiso 1 1 calc R . .
C41 C 0.1704(10) -0.3899(7) 0.5212(4) 0.035(2) Uani 1 1 d . . .
H41A H 0.1970 -0.4454 0.4932 0.042 Uiso 1 1 calc R . .
C42 C 0.0398(10) -0.3850(6) 0.5635(4) 0.029(2) Uani 1 1 d . . .
H42A H -0.0196 -0.4380 0.5627 0.035 Uiso 1 1 calc R . .
N7 N -0.1380(7) -0.2945(5) 0.6533(3) 0.0309(19) Uani 1 1 d . . .
C43 C -0.2308(10) -0.3760(7) 0.6515(4) 0.037(2) Uani 1 1 d . . .
H43A H -0.1753 -0.4412 0.6495 0.045 Uiso 1 1 calc R . .
C44 C -0.3419(10) -0.3707(7) 0.7146(5) 0.051(3) Uani 1 1 d . . .
H44A H -0.2953 -0.3781 0.7531 0.077 Uiso 1 1 calc R . .
H44B H -0.4053 -0.4242 0.7142 0.077 Uiso 1 1 calc R . .
H44C H -0.3953 -0.3065 0.7164 0.077 Uiso 1 1 calc R . .
C45 C -0.3132(10) -0.3648(7) 0.5894(5) 0.041(3) Uani 1 1 d . . .
H45A H -0.2456 -0.3689 0.5485 0.062 Uiso 1 1 calc R . .
H45B H -0.3666 -0.3006 0.5915 0.062 Uiso 1 1 calc R . .
H45C H -0.3773 -0.4183 0.5906 0.062 Uiso 1 1 calc R . .
C46 C 0.0937(9) -0.1551(6) 0.7158(4) 0.025(2) Uani 1 1 d . . .
C47 C -0.0106(9) -0.1254(6) 0.7745(4) 0.023(2) Uani 1 1 d . . .
C48 C 0.0402(9) -0.1333(6) 0.8355(4) 0.029(2) Uani 1 1 d . . .
H48A H -0.0201 -0.1115 0.8743 0.035 Uiso 1 1 calc R . .
C49 C 0.1749(9) -0.1716(6) 0.8404(4) 0.031(2) Uani 1 1 d . . .
H49A H 0.2025 -0.1761 0.8823 0.038 Uiso 1 1 calc R . .
C50 C 0.2721(9) -0.2042(6) 0.7843(4) 0.028(2) Uani 1 1 d . . .
H50A H 0.3625 -0.2326 0.7877 0.034 Uiso 1 1 calc R . .
C51 C 0.2258(9) -0.1917(6) 0.7233(4) 0.030(2) Uani 1 1 d . . .
H51A H 0.2900 -0.2097 0.6848 0.036 Uiso 1 1 calc R . .
N8 N -0.1484(8) -0.1006(5) 0.7647(3) 0.0360(19) Uani 1 1 d . . .
C52 C -0.2595(9) -0.0749(7) 0.8224(4) 0.035(2) Uani 1 1 d . . .
H52A H -0.2291 -0.1032 0.8631 0.042 Uiso 1 1 calc R . .
C53 C -0.4003(10) -0.1186(7) 0.8139(5) 0.052(3) Uani 1 1 d . . .
H53A H -0.3867 -0.1909 0.8096 0.078 Uiso 1 1 calc R . .
H53B H -0.4315 -0.0904 0.7745 0.078 Uiso 1 1 calc R . .
H53C H -0.4712 -0.1019 0.8524 0.078 Uiso 1 1 calc R . .
C54 C -0.2812(11) 0.0394(7) 0.8293(5) 0.054(3) Uani 1 1 d . . .
H54A H -0.1933 0.0668 0.8353 0.081 Uiso 1 1 calc R . .
H54B H -0.3533 0.0559 0.8673 0.081 Uiso 1 1 calc R . .
H54C H -0.3110 0.0677 0.7895 0.081 Uiso 1 1 calc R . .

loop_
_atom_site_aniso_label
_atom_site_aniso_U_11
_atom_site_aniso_U_22
_atom_site_aniso_U_33
_atom_site_aniso_U_23
_atom_site_aniso_U_13
_atom_site_aniso_U_12
Fe1 0.0280(8) 0.0360(8) 0.0165(7) -0.0013(6) -0.0020(6) 0.0008(6)
Fe2 0.0303(8) 0.0366(8) 0.0153(7) 0.0026(6) -0.0025(6) 0.0001(6)
K1 0.0403(13) 0.0423(13) 0.0226(11) -0.0074(9) -0.0019(9) 0.0048(10)
K2 0.0382(13) 0.0414(13) 0.0222(11) 0.0074(9) -0.0032(9) -0.0012(10)
N1 0.021(4) 0.028(4) 0.014(4) 0.003(3) -0.002(3) -0.001(3)
C1 0.030(5) 0.037(5) 0.017(4) -0.002(4) -0.011(4) -0.001(4)
C2 0.024(4) 0.031(4) 0.002(4) 0.003(3) 0.005(3) -0.002(4)
C3 0.041(5) 0.025(5) 0.022(5) 0.004(4) -0.011(4) -0.007(4)
C4 0.032(5) 0.037(5) 0.016(4) -0.001(4) -0.004(4) 0.002(4)
C5 0.036(5) 0.029(5) 0.024(5) 0.004(4) -0.007(4) -0.002(4)
C6 0.028(4) 0.037(5) 0.013(4) -0.002(4) -0.003(4) 0.000(4)
N2 0.022(4) 0.043(5) 0.016(4) 0.000(3) -0.008(3) -0.005(4)
C7 0.024(5) 0.043(6) 0.023(5) -0.007(4) 0.002(4) 0.002(4)
C8 0.033(6) 0.052(7) 0.028(5) -0.005(5) 0.003(4) -0.013(5)
C9 0.043(6) 0.044(6) 0.029(5) -0.001(5) -0.007(5) 0.007(5)
C10 0.024(5) 0.041(6) 0.005(4) 0.003(4) 0.004(3) 0.000(4)
C11 0.030(5) 0.038(6) 0.011(4) 0.006(4) -0.003(3) -0.005(4)
C12 0.046(6) 0.034(5) 0.012(4) 0.001(4) -0.002(4) -0.005(5)
C13 0.039(5) 0.042(6) 0.012(4) 0.003(4) -0.015(4) -0.002(4)
C14 0.037(5) 0.041(6) 0.028(5) 0.004(4) -0.016(4) -0.004(5)
C15 0.028(5) 0.037(6) 0.020(4) 0.002(4) -0.001(4) 0.004(4)
N3 0.028(4) 0.031(4) 0.017(4) 0.005(3) 0.002(3) 0.003(3)
C16 0.040(6) 0.046(6) 0.014(5) -0.002(4) 0.001(4) -0.005(5)
C17 0.042(6) 0.060(7) 0.035(6) -0.009(5) 0.010(5) -0.015(5)
C18 0.049(7) 0.059(7) 0.026(5) -0.004(5) 0.011(5) -0.014(5)
C19 0.029(5) 0.038(6) 0.019(5) 0.002(4) -0.008(4) -0.009(4)
C20 0.025(5) 0.023(5) 0.019(5) -0.005(4) -0.008(4) -0.006(4)
C21 0.026(5) 0.022(5) 0.032(5) 0.003(4) -0.005(4) 0.002(4)
C22 0.048(6) 0.022(5) 0.019(5) 0.009(4) -0.003(4) 0.001(5)
C23 0.038(6) 0.048(6) 0.016(5) -0.007(4) -0.001(4) -0.006(5)
C24 0.028(5) 0.037(6) 0.017(5) -0.003(4) -0.007(4) -0.005(4)
N4 0.032(4) 0.041(5) 0.018(4) -0.001(3) -0.019(3) 0.008(4)
C25 0.046(6) 0.036(6) 0.025(5) 0.004(4) 0.012(5) -0.003(5)
C26 0.032(6) 0.041(6) 0.026(5) 0.005(4) -0.003(4) 0.021(5)
C27 0.044(6) 0.045(6) 0.041(6) -0.008(5) -0.006(5) 0.010(5)
N5 0.025(4) 0.026(4) 0.027(4) -0.001(3) -0.010(3) -0.003(3)
C28 0.051(6) 0.018(5) 0.007(4) -0.004(3) 0.004(4) -0.008(4)
C29 0.045(6) 0.020(5) 0.006(4) -0.004(3) 0.001(4) -0.004(4)
C30 0.028(5) 0.028(5) 0.015(4) 0.000(4) -0.009(4) 0.007(4)
C31 0.038(6) 0.036(6) 0.020(5) 0.001(4) -0.005(4) -0.004(5)
C32 0.021(5) 0.043(6) 0.021(5) 0.002(4) 0.000(4) -0.006(4)
C33 0.031(5) 0.035(6) 0.010(4) -0.003(4) 0.004(4) 0.006(4)
N6 0.046(5) 0.028(4) 0.005(3) -0.001(3) -0.005(3) -0.002(4)
C34 0.024(5) 0.049(6) 0.021(5) -0.002(4) -0.006(4) 0.004(5)
C35 0.046(6) 0.044(6) 0.022(5) 0.004(4) -0.012(4) 0.013(5)
C36 0.030(5) 0.051(6) 0.023(5) 0.007(4) -0.011(4) -0.002(5)
C37 0.032(5) 0.038(6) 0.010(4) -0.002(4) -0.008(4) -0.008(4)
C38 0.035(6) 0.041(6) 0.008(4) -0.003(4) -0.011(4) 0.002(5)
C39 0.023(5) 0.047(6) 0.012(4) 0.004(4) -0.002(4) 0.002(4)
C40 0.041(6) 0.041(6) 0.012(4) 0.004(4) 0.004(4) -0.004(5)
C41 0.058(7) 0.037(6) 0.008(4) -0.003(4) -0.002(4) 0.008(5)
C42 0.044(6) 0.027(5) 0.021(5) 0.003(4) -0.013(4) -0.004(4)
N7 0.033(5) 0.042(5) 0.026(4) 0.014(3) -0.024(4) -0.013(4)
C43 0.034(6) 0.045(6) 0.029(5) 0.009(5) 0.008(4) -0.012(5)
C44 0.046(7) 0.065(8) 0.045(7) 0.007(6) -0.004(5) -0.023(6)
C45 0.040(6) 0.035(6) 0.048(6) -0.008(5) -0.004(5) 0.001(5)
C46 0.032(5) 0.027(5) 0.019(5) 0.004(4) -0.013(4) 0.000(4)
C47 0.027(5) 0.022(5) 0.017(4) -0.003(4) -0.001(4) -0.001(4)
C48 0.028(5) 0.043(6) 0.015(5) -0.005(4) -0.003(4) 0.006(4)
C49 0.031(6) 0.051(6) 0.013(5) -0.001(4) -0.007(4) -0.003(5)
C50 0.026(5) 0.040(6) 0.018(5) 0.007(4) -0.005(4) 0.004(4)
C51 0.035(6) 0.042(6) 0.009(4) 0.003(4) 0.004(4) 0.008(5)
N8 0.043(5) 0.050(5) 0.014(4) -0.007(3) -0.006(4) 0.006(4)
C52 0.038(6) 0.046(6) 0.020(5) 0.004(4) -0.005(4) 0.010(5)
C53 0.047(7) 0.056(7) 0.048(7) -0.010(5) 0.004(5) 0.000(6)
C54 0.059(8) 0.066(8) 0.036(6) -0.012(5) -0.001(5) -0.014(6)

loop_
_atom_type_symbol
_atom_type_description
_atom_type_scat_dispersion_real
_atom_type_scat_dispersion_imag
_atom_type_scat_source
C C 0.0033 0.0016 'International Tables Vol C Tables 4.2.6.8 and 6.1.1.4'
H H 0.0000 0.0000 'International Tables Vol C Tables 4.2.6.8 and 6.1.1.4'
N N 0.0061 0.0033 'International Tables Vol C Tables 4.2.6.8 and 6.1.1.4'
Fe Fe 0.3463 0.8444 'International Tables Vol C Tables 4.2.6.8 and 6.1.1.4'
K K 0.2009 0.2494 'International Tables Vol C Tables 4.2.6.8 and 6.1.1.4'

loop_
_geom_angle_atom_site_label_1
_geom_angle_atom_site_label_2
_geom_angle_atom_site_label_3
_geom_angle
_geom_angle_site_symmetry_1
_geom_angle_site_symmetry_3
_geom_angle_publ_flag
N2 Fe1 N4 123.2(3) . . ?
N2 Fe1 N3 112.9(3) . . ?
N4 Fe1 N3 118.2(3) . . ?
N2 Fe1 N1 83.1(3) . . ?
N4 Fe1 N1 82.6(3) . . ?
N3 Fe1 N1 80.3(2) . . ?
N6 Fe2 N7 122.5(3) . . ?
N6 Fe2 N8 115.1(3) . . ?
N7 Fe2 N8 117.9(3) . . ?
N6 Fe2 N5 83.3(3) . . ?
N7 Fe2 N5 83.4(3) . . ?
N8 Fe2 N5 82.3(3) . . ?
N6 Fe2 K2 152.5(2) . . ?
N7 Fe2 K2 49.55(18) . . ?
N8 Fe2 K2 68.8(2) . . ?
N5 Fe2 K2 69.99(18) . . ?
N4 K1 C28 129.2(2) . . ?
N4 K1 C33 111.0(2) . . ?
C28 K1 C33 25.0(2) . . ?
N4 K1 C10 62.93(19) . . ?
C28 K1 C10 161.9(2) . . ?
C33 K1 C10 146.6(2) . . ?
N4 K1 C15 81.3(2) . . ?
C28 K1 C15 149.5(2) . . ?
C33 K1 C15 157.9(2) . . ?
C10 K1 C15 24.50(19) . . ?
N4 K1 C29 154.7(2) . . ?
C28 K1 C29 25.6(2) . . ?
C33 K1 C29 44.7(2) . . ?
C10 K1 C29 140.0(2) . . ?
C15 K1 C29 123.9(2) . . ?
N4 K1 C11 69.59(19) . . ?
C28 K1 C11 138.6(2) . . ?
C33 K1 C11 121.4(2) . . ?
C10 K1 C11 25.55(18) . . ?
C15 K1 C11 44.1(2) . . ?
C29 K1 C11 125.6(2) . . ?
N4 K1 C32 110.1(2) . . ?
C28 K1 C32 44.5(2) . . ?
C33 K1 C32 25.33(19) . . ?
C10 K1 C32 122.3(2) . . ?
C15 K1 C32 134.1(2) . . ?
C29 K1 C32 52.4(2) . . ?
C11 K1 C32 96.7(2) . . ?
N4 K1 C12 94.0(2) . . ?
C28 K1 C12 118.3(2) . . ?
C33 K1 C12 109.0(2) . . ?
C10 K1 C12 43.67(19) . . ?
C15 K1 C12 50.3(2) . . ?
C29 K1 C12 101.1(2) . . ?
C11 K1 C12 24.87(18) . . ?
C32 K1 C12 84.0(2) . . ?
N4 K1 C14 105.4(2) . . ?
C28 K1 C14 125.2(2) . . ?
C33 K1 C14 135.8(2) . . ?
C10 K1 C14 43.7(2) . . ?
C15 K1 C14 24.92(19) . . ?
C29 K1 C14 99.5(2) . . ?
C11 K1 C14 51.5(2) . . ?
C32 K1 C14 117.4(2) . . ?
C12 K1 C14 43.2(2) . . ?
N4 K1 C13 110.9(2) . . ?
C28 K1 C13 113.6(2) . . ?
C33 K1 C13 115.5(2) . . ?
C10 K1 C13 49.9(2) . . ?
C15 K1 C13 42.6(2) . . ?
C29 K1 C13 90.2(2) . . ?
C11 K1 C13 43.2(2) . . ?
C32 K1 C13 94.0(2) . . ?
C12 K1 C13 24.07(19) . . ?
C14 K1 C13 24.14(19) . . ?
N4 K1 C54 92.1(2) . . ?
C28 K1 C54 100.6(2) . . ?
C33 K1 C54 122.0(2) . . ?
C10 K1 C54 91.4(2) . . ?
C15 K1 C54 73.9(2) . . ?
C29 K1 C54 96.8(2) . . ?
C11 K1 C54 116.5(2) . . ?
C32 K1 C54 145.2(2) . . ?
C12 K1 C54 122.0(2) . . ?
C14 K1 C54 79.7(2) . . ?
C13 K1 C54 102.9(2) . . ?
N7 K2 N3 103.76(19) . 1_545 ?
N7 K2 C46 66.41(19) . . ?
N3 K2 C46 134.8(2) 1_545 . ?
N7 K2 C1 127.7(2) . 1_545 ?
N3 K2 C1 63.7(2) 1_545 1_545 ?
C46 K2 C1 157.6(2) . 1_545 ?
N7 K2 C6 109.1(2) . 1_545 ?
N3 K2 C6 82.9(2) 1_545 1_545 ?
C46 K2 C6 142.3(2) . 1_545 ?
C1 K2 C6 25.4(2) 1_545 1_545 ?
N7 K2 C47 73.6(2) . . ?
N3 K2 C47 161.3(2) 1_545 . ?
C46 K2 C47 26.8(2) . . ?
C1 K2 C47 132.9(2) 1_545 . ?
C6 K2 C47 115.7(2) 1_545 . ?
N7 K2 C2 154.2(2) . 1_545 ?
N3 K2 C2 70.35(19) 1_545 1_545 ?
C46 K2 C2 135.8(2) . 1_545 ?
C1 K2 C2 26.80(19) 1_545 1_545 ?
C6 K2 C2 46.1(2) 1_545 1_545 ?
C47 K2 C2 120.0(2) . 1_545 ?
N7 K2 C51 85.2(2) . . ?
N3 K2 C51 117.1(2) 1_545 . ?
C46 K2 C51 24.6(2) . . ?
C1 K2 C51 146.9(2) 1_545 . ?
C6 K2 C51 152.6(2) 1_545 . ?
C47 K2 C51 44.7(2) . . ?
C2 K2 C51 120.1(2) 1_545 . ?
N7 K2 C5 109.3(2) . 1_545 ?
N3 K2 C5 106.9(2) 1_545 1_545 ?
C46 K2 C5 118.0(2) . 1_545 ?
C1 K2 C5 44.4(2) 1_545 1_545 ?
C6 K2 C5 25.18(19) 1_545 1_545 ?
C47 K2 C5 91.2(2) . 1_545 ?
C2 K2 C5 52.5(2) 1_545 1_545 ?
C51 K2 C5 128.7(2) . 1_545 ?
N7 K2 C3 150.5(2) . 1_545 ?
N3 K2 C3 95.13(19) 1_545 1_545 ?
C46 K2 C3 114.5(2) . 1_545 ?
C1 K2 C3 44.0(2) 1_545 1_545 ?
C6 K2 C3 50.6(2) 1_545 1_545 ?
C47 K2 C3 95.3(2) . 1_545 ?
C2 K2 C3 25.01(18) 1_545 1_545 ?
C51 K2 C3 106.2(2) . 1_545 ?
C5 K2 C3 42.6(2) 1_545 1_545 ?
N7 K2 C4 126.7(2) . 1_545 ?
N3 K2 C4 111.9(2) 1_545 1_545 ?
C46 K2 C4 107.9(2) . 1_545 ?
C1 K2 C4 50.2(2) 1_545 1_545 ?
C6 K2 C4 42.5(2) 1_545 1_545 ?
C47 K2 C4 83.0(2) . 1_545 ?
C2 K2 C4 43.8(2) 1_545 1_545 ?
C51 K2 C4 110.2(2) . 1_545 ?
C5 K2 C4 23.36(19) 1_545 1_545 ?
C3 K2 C4 23.89(19) 1_545 1_545 ?
N7 K2 C48 97.62(19) . . ?
N3 K2 C48 153.2(2) 1_545 . ?
C46 K2 C48 43.2(2) . . ?
C1 K2 C48 114.4(2) 1_545 . ?
C6 K2 C48 105.3(2) 1_545 . ?
C47 K2 C48 24.24(18) . . ?
C2 K2 C48 96.6(2) 1_545 . ?
C51 K2 C48 48.5(2) . . ?
C5 K2 C48 80.4(2) 1_545 . ?
C3 K2 C48 72.6(2) 1_545 . ?
C4 K2 C48 65.3(2) 1_545 . ?
C10 N1 C1 115.1(6) . . ?
C10 N1 C19 114.2(6) . . ?
C1 N1 C19 114.2(6) . . ?
C10 N1 Fe1 104.0(5) . . ?
C1 N1 Fe1 103.5(5) . . ?
C19 N1 Fe1 103.9(5) . . ?
C6 C1 C2 121.8(8) . . ?
C6 C1 N1 122.2(7) . . ?
C2 C1 N1 115.9(7) . . ?
C6 C1 K2 79.4(5) . 1_565 ?
C2 C1 K2 79.4(4) . 1_565 ?
N1 C1 K2 110.6(5) . 1_565 ?
N2 C2 C3 128.5(7) . . ?
N2 C2 C1 117.2(7) . . ?
C3 C2 C1 114.3(8) . . ?
N2 C2 K2 107.8(4) . 1_565 ?
C3 C2 K2 83.0(5) . 1_565 ?
C1 C2 K2 73.8(4) . 1_565 ?
C4 C3 C2 122.5(8) . . ?
C4 C3 K2 80.7(5) . 1_565 ?
C2 C3 K2 72.0(4) . 1_565 ?
C4 C3 H3A 118.7 . . ?
C2 C3 H3A 118.7 . . ?
K2 C3 H3A 119.2 1_565 . ?
C5 C4 C3 121.6(8) . . ?
C5 C4 K2 73.8(5) . 1_565 ?
C3 C4 K2 75.4(5) . 1_565 ?
C5 C4 H4A 119.2 . . ?
C3 C4 H4A 119.2 . . ?
K2 C4 H4A 123.0 1_565 . ?
C4 C5 C6 119.3(8) . . ?
C4 C5 K2 82.9(5) . 1_565 ?
C6 C5 K2 72.7(5) . 1_565 ?
C4 C5 H5A 120.4 . . ?
C6 C5 H5A 120.4 . . ?
K2 C5 H5A 114.6 1_565 . ?
C1 C6 C5 120.3(8) . . ?
C1 C6 K2 75.3(5) . 1_565 ?
C5 C6 K2 82.1(5) . 1_565 ?
C1 C6 H6A 119.9 . . ?
C5 C6 H6A 119.9 . . ?
K2 C6 H6A 113.2 1_565 . ?
C2 N2 C7 117.4(7) . . ?
C2 N2 Fe1 112.0(5) . . ?
C7 N2 Fe1 128.8(5) . . ?
N2 C7 C9 108.7(7) . . ?
N2 C7 C8 113.9(7) . . ?
C9 C7 C8 109.7(7) . . ?
N2 C7 H7A 108.1 . . ?
C9 C7 H7A 108.1 . . ?
C8 C7 H7A 108.1 . . ?
C7 C8 H8A 109.5 . . ?
C7 C8 H8B 109.5 . . ?
H8A C8 H8B 109.5 . . ?
C7 C8 H8C 109.5 . . ?
H8A C8 H8C 109.5 . . ?
H8B C8 H8C 109.5 . . ?
C7 C9 H9A 109.5 . . ?
C7 C9 H9B 109.5 . . ?
H9A C9 H9B 109.5 . . ?
C7 C9 H9C 109.5 . . ?
H9A C9 H9C 109.5 . . ?
H9B C9 H9C 109.5 . . ?
C15 C10 C11 121.1(7) . . ?
C15 C10 N1 122.8(7) . . ?
C11 C10 N1 116.0(7) . . ?
C15 C10 K1 78.3(5) . . ?
C11 C10 K1 79.2(5) . . ?
N1 C10 K1 110.3(5) . . ?
N3 C11 C12 126.1(7) . . ?
N3 C11 C10 117.2(7) . . ?
C12 C11 C10 116.6(8) . . ?
N3 C11 K1 112.4(5) . . ?
C12 C11 K1 78.7(5) . . ?
C10 C11 K1 75.3(5) . . ?
N3 C11 K2 61.7(4) . 1_565 ?
C12 C11 K2 116.3(5) . 1_565 ?
C10 C11 K2 94.7(5) . 1_565 ?
K1 C11 K2 164.8(3) . 1_565 ?
C13 C12 C11 120.7(8) . . ?
C13 C12 K1 79.1(5) . . ?
C11 C12 K1 76.4(5) . . ?
C13 C12 H12A 119.7 . . ?
C11 C12 H12A 119.7 . . ?
K1 C12 H12A 115.3 . . ?
C12 C13 C14 123.1(8) . . ?
C12 C13 K1 76.8(5) . . ?
C14 C13 K1 77.6(5) . . ?
C12 C13 H13A 118.5 . . ?
C14 C13 H13A 118.5 . . ?
K1 C13 H13A 117.7 . . ?
C13 C14 C15 116.5(8) . . ?
C13 C14 K1 78.3(5) . . ?
C15 C14 K1 74.1(5) . . ?
C13 C14 H14A 121.7 . . ?
C15 C14 H14A 121.7 . . ?
K1 C14 H14A 116.9 . . ?
C10 C15 C14 122.0(8) . . ?
C10 C15 K1 77.2(5) . . ?
C14 C15 K1 80.9(5) . . ?
C10 C15 H15A 119.0 . . ?
C14 C15 H15A 119.0 . . ?
K1 C15 H15A 113.0 . . ?
C11 N3 C16 118.6(7) . . ?
C11 N3 Fe1 108.4(5) . . ?
C16 N3 Fe1 126.2(5) . . ?
C11 N3 K2 95.1(5) . 1_565 ?
C16 N3 K2 95.7(5) . 1_565 ?
Fe1 N3 K2 105.0(2) . 1_565 ?
C17 C16 N3 110.6(7) . . ?
C17 C16 C18 110.0(8) . . ?
N3 C16 C18 111.6(7) . . ?
C17 C16 H16A 108.2 . . ?
N3 C16 H16A 108.2 . . ?
C18 C16 H16A 108.2 . . ?
C16 C17 H17A 109.5 . . ?
C16 C17 H17B 109.5 . . ?
H17A C17 H17B 109.5 . . ?
C16 C17 H17C 109.5 . . ?
H17A C17 H17C 109.5 . . ?
H17B C17 H17C 109.5 . . ?
C16 C18 H18A 109.5 . . ?
C16 C18 H18B 109.5 . . ?
H18A C18 H18B 109.5 . . ?
C16 C18 H18C 109.5 . . ?
H18A C18 H18C 109.5 . . ?
H18B C18 H18C 109.5 . . ?
C24 C19 C20 121.6(8) . . ?
C24 C19 N1 122.3(8) . . ?
C20 C19 N1 116.1(7) . . ?
C21 C20 C19 117.2(8) . . ?
C21 C20 N4 126.7(8) . . ?
C19 C20 N4 116.1(7) . . ?
C21 C20 K1 110.9(5) . . ?
C19 C20 K1 96.3(5) . . ?
N4 C20 K1 62.0(4) . . ?
C20 C21 C22 121.0(8) . . ?
C20 C21 H21A 119.5 . . ?
C22 C21 H21A 119.5 . . ?
C23 C22 C21 121.5(8) . . ?
C23 C22 H22A 119.2 . . ?
C21 C22 H22A 119.2 . . ?
C24 C23 C22 118.5(8) . . ?
C24 C23 H23A 120.8 . . ?
C22 C23 H23A 120.8 . . ?
C19 C24 C23 120.1(9) . . ?
C19 C24 H24A 120.0 . . ?
C23 C24 H24A 120.0 . . ?
C25 N4 C20 113.2(7) . . ?
C25 N4 Fe1 129.9(6) . . ?
C20 N4 Fe1 108.8(5) . . ?
C25 N4 K1 98.0(5) . . ?
C20 N4 K1 93.7(4) . . ?
Fe1 N4 K1 105.3(2) . . ?
N4 C25 C27 107.8(7) . . ?
N4 C25 C26 113.3(7) . . ?
C27 C25 C26 107.9(8) . . ?
N4 C25 H25A 109.3 . . ?
C27 C25 H25A 109.3 . . ?
C26 C25 H25A 109.3 . . ?
C25 C26 H26A 109.5 . . ?
C25 C26 H26B 109.5 . . ?
H26A C26 H26B 109.5 . . ?
C25 C26 H26C 109.5 . . ?
H26A C26 H26C 109.5 . . ?
H26B C26 H26C 109.5 . . ?
C25 C27 H27A 109.5 . . ?
C25 C27 H27B 109.5 . . ?
H27A C27 H27B 109.5 . . ?
C25 C27 H27C 109.5 . . ?
H27A C27 H27C 109.5 . . ?
H27B C27 H27C 109.5 . . ?
C28 N5 C46 114.5(6) . . ?
C28 N5 C38 116.9(6) . . ?
C46 N5 C38 113.0(6) . . ?
C28 N5 Fe2 103.1(5) . . ?
C46 N5 Fe2 104.1(5) . . ?
C38 N5 Fe2 102.9(5) . . ?
C33 C28 C29 121.8(8) . . ?
C33 C28 N5 121.3(8) . . ?
C29 C28 N5 116.9(7) . . ?
C33 C28 K1 77.6(4) . . ?
C29 C28 K1 80.4(4) . . ?
N5 C28 K1 114.7(4) . . ?
N6 C29 C28 118.6(7) . . ?
N6 C29 C30 126.3(8) . . ?
C28 C29 C30 115.1(8) . . ?
N6 C29 K1 111.6(4) . . ?
C28 C29 K1 74.0(4) . . ?
C30 C29 K1 81.5(4) . . ?
C31 C30 C29 121.3(8) . . ?
C31 C30 K1 79.1(4) . . ?
C29 C30 K1 73.4(4) . . ?
C31 C30 H30A 119.3 . . ?
C29 C30 H30A 119.3 . . ?
K1 C30 H30A 119.0 . . ?
C32 C31 C30 122.4(8) . . ?
C32 C31 K1 73.8(5) . . ?
C30 C31 K1 77.0(4) . . ?
C32 C31 H31A 118.8 . . ?
C30 C31 H31A 118.8 . . ?
K1 C31 H31A 121.6 . . ?
C31 C32 C33 116.8(8) . . ?
C31 C32 K1 82.5(5) . . ?
C33 C32 K1 73.2(4) . . ?
C31 C32 H32A 121.6 . . ?
C33 C32 H32A 121.6 . . ?
K1 C32 H32A 113.6 . . ?
C28 C33 C32 122.5(8) . . ?
C28 C33 K1 77.4(5) . . ?
C32 C33 K1 81.4(5) . . ?
C28 C33 H33A 118.8 . . ?
C32 C33 H33A 118.8 . . ?
K1 C33 H33A 112.4 . . ?
C29 N6 C34 118.2(7) . . ?
C29 N6 Fe2 111.0(5) . . ?
C34 N6 Fe2 128.8(6) . . ?
N6 C34 C35 113.4(7) . . ?
N6 C34 C36 107.3(7) . . ?
C35 C34 C36 111.9(7) . . ?
N6 C34 H34A 108.0 . . ?
C35 C34 H34A 108.0 . . ?
C36 C34 H34A 108.0 . . ?
C34 C35 H35A 109.5 . . ?
C34 C35 H35B 109.5 . . ?
H35A C35 H35B 109.5 . . ?
C34 C35 H35C 109.5 . . ?
H35A C35 H35C 109.5 . . ?
H35B C35 H35C 109.5 . . ?
C34 C36 H36A 109.5 . . ?
C34 C36 H36B 109.5 . . ?
H36A C36 H36B 109.5 . . ?
C34 C36 H36C 109.5 . . ?
H36A C36 H36C 109.5 . . ?
H36B C36 H36C 109.5 . . ?
C38 C37 C42 114.9(8) . . ?
C38 C37 N7 118.3(7) . . ?
C42 C37 N7 126.8(8) . . ?
C38 C37 K2 93.1(4) . . ?
C42 C37 K2 112.6(5) . . ?
N7 C37 K2 63.5(4) . . ?
C37 C38 C39 122.7(8) . . ?
C37 C38 N5 117.6(7) . . ?
C39 C38 N5 119.7(8) . . ?
C40 C39 C38 120.3(8) . . ?
C40 C39 H39A 119.8 . . ?
C38 C39 H39A 119.8 . . ?
C39 C40 C41 118.8(8) . . ?
C39 C40 H40A 120.6 . . ?
C41 C40 H40A 120.6 . . ?
C40 C41 C42 119.9(8) . . ?
C40 C41 H41A 120.0 . . ?
C42 C41 H41A 120.0 . . ?
C41 C42 C37 123.3(8) . . ?
C41 C42 H42A 118.4 . . ?
C37 C42 H42A 118.4 . . ?
C37 N7 C43 114.9(7) . . ?
C37 N7 Fe2 108.4(5) . . ?
C43 N7 Fe2 130.9(6) . . ?
C37 N7 K2 92.0(4) . . ?
C43 N7 K2 99.7(5) . . ?
Fe2 N7 K2 101.0(2) . . ?
N7 C43 C44 108.2(8) . . ?
N7 C43 C45 111.3(7) . . ?
C44 C43 C45 107.5(8) . . ?
N7 C43 H43A 109.9 . . ?
C44 C43 H43A 109.9 . . ?
C45 C43 H43A 109.9 . . ?
C43 C44 H44A 109.5 . . ?
C43 C44 H44B 109.5 . . ?
H44A C44 H44B 109.5 . . ?
C43 C44 H44C 109.5 . . ?
H44A C44 H44C 109.5 . . ?
H44B C44 H44C 109.5 . . ?
C43 C45 H45A 109.5 . . ?
C43 C45 H45B 109.5 . . ?
H45A C45 H45B 109.5 . . ?
C43 C45 H45C 109.5 . . ?
H45A C45 H45C 109.5 . . ?
H45B C45 H45C 109.5 . . ?
C51 C46 C47 119.9(7) . . ?
C51 C46 N5 124.3(8) . . ?
C47 C46 N5 115.7(7) . . ?
C51 C46 K2 83.0(5) . . ?
C47 C46 K2 79.7(4) . . ?
N5 C46 K2 107.6(5) . . ?
N8 C47 C48 127.5(7) . . ?
N8 C47 C46 117.3(7) . . ?
C48 C47 C46 115.0(8) . . ?
N8 C47 K2 103.1(5) . . ?
C48 C47 K2 87.3(5) . . ?
C46 C47 K2 73.4(4) . . ?
C49 C48 C47 122.6(8) . . ?
C49 C48 K2 83.4(5) . . ?
C47 C48 K2 68.5(5) . . ?
C49 C48 H48A 118.7 . . ?
C47 C48 H48A 118.7 . . ?
K2 C48 H48A 120.1 . . ?
C48 C49 C50 122.0(8) . . ?
C48 C49 K2 73.9(5) . . ?
C50 C49 K2 75.0(5) . . ?
C48 C49 H49A 119.0 . . ?
C50 C49 H49A 119.0 . . ?
K2 C49 H49A 123.5 . . ?
C51 C50 C49 115.9(8) . . ?
C51 C50 K2 69.2(5) . . ?
C49 C50 K2 81.9(5) . . ?
C51 C50 H50A 122.0 . . ?
C49 C50 H50A 122.0 . . ?
K2 C50 H50A 117.9 . . ?
C46 C51 C50 124.4(8) . . ?
C46 C51 K2 72.4(5) . . ?
C50 C51 K2 87.1(5) . . ?
C46 C51 H51A 117.8 . . ?
C50 C51 H51A 117.8 . . ?
K2 C51 H51A 112.2 . . ?
C47 N8 C52 119.7(7) . . ?
C47 N8 Fe2 111.4(5) . . ?
C52 N8 Fe2 125.7(6) . . ?
N8 C52 C54 109.7(7) . . ?
N8 C52 C53 110.7(7) . . ?
C54 C52 C53 109.4(8) . . ?
N8 C52 H52A 109.0 . . ?
C54 C52 H52A 109.0 . . ?
C53 C52 H52A 109.0 . . ?
C52 C53 H53A 109.5 . . ?
C52 C53 H53B 109.5 . . ?
H53A C53 H53B 109.5 . . ?
C52 C53 H53C 109.5 . . ?
H53A C53 H53C 109.5 . . ?
H53B C53 H53C 109.5 . . ?
C52 C54 K1 107.2(6) . . ?
C52 C54 H54A 109.5 . . ?
K1 C54 H54A 47.7 . . ?
C52 C54 H54B 109.5 . . ?
K1 C54 H54B 142.1 . . ?
H54A C54 H54B 109.5 . . ?
C52 C54 H54C 109.5 . . ?
K1 C54 H54C 65.6 . . ?
H54A C54 H54C 109.5 . . ?
H54B C54 H54C 109.5 . . ?

loop_
_geom_bond_atom_site_label_1
_geom_bond_atom_site_label_2
_geom_bond_distance
_geom_bond_site_symmetry_2
_geom_bond_publ_flag
Fe1 N2 1.968(6) . ?
Fe1 N4 1.990(7) . ?
Fe1 N3 2.047(6) . ?
Fe1 N1 2.132(6) . ?
Fe2 N6 1.976(6) . ?
Fe2 N7 1.984(7) . ?
Fe2 N8 2.012(7) . ?
Fe2 N5 2.140(7) . ?
Fe2 K2 3.957(2) . ?
K1 N4 3.127(6) . ?
K1 C28 3.136(8) . ?
K1 C33 3.138(8) . ?
K1 C10 3.189(8) . ?
K1 C15 3.203(8) . ?
K1 C29 3.217(7) . ?
K1 C11 3.239(9) . ?
K1 C32 3.241(8) . ?
K1 C12 3.268(8) . ?
K1 C14 3.288(9) . ?
K1 C13 3.296(8) . ?
K1 C54 3.301(10) . ?
K2 N7 3.067(6) . ?
K2 N3 3.088(7) 1_545 ?
K2 C46 3.092(8) . ?
K2 C1 3.101(8) 1_545 ?
K2 C6 3.151(8) 1_545 ?
K2 C47 3.174(8) . ?
K2 C2 3.174(7) 1_545 ?
K2 C51 3.219(8) . ?
K2 C5 3.269(8) 1_545 ?
K2 C3 3.312(8) 1_545 ?
K2 C4 3.378(8) 1_545 ?
K2 C48 3.408(8) . ?
N1 C10 1.462(9) . ?
N1 C1 1.462(10) . ?
N1 C19 1.479(10) . ?
C1 C6 1.375(11) . ?
C1 C2 1.456(10) . ?
C1 K2 3.101(8) 1_565 ?
C2 N2 1.364(10) . ?
C2 C3 1.411(10) . ?
C2 K2 3.174(7) 1_565 ?
C3 C4 1.386(11) . ?
C3 K2 3.312(8) 1_565 ?
C3 H3A 0.9300 . ?
C4 C5 1.350(11) . ?
C4 K2 3.378(8) 1_565 ?
C4 H4A 0.9300 . ?
C5 C6 1.404(11) . ?
C5 K2 3.269(8) 1_565 ?
C5 H5A 0.9300 . ?
C6 K2 3.151(8) 1_565 ?
C6 H6A 0.9300 . ?
N2 C7 1.473(10) . ?
C7 C9 1.525(11) . ?
C7 C8 1.525(10) . ?
C7 H7A 0.9800 . ?
C8 H8A 0.9600 . ?
C8 H8B 0.9600 . ?
C8 H8C 0.9600 . ?
C9 H9A 0.9600 . ?
C9 H9B 0.9600 . ?
C9 H9C 0.9600 . ?
C10 C15 1.356(11) . ?
C10 C11 1.422(10) . ?
C11 N3 1.383(10) . ?
C11 C12 1.401(10) . ?
C11 K2 3.494(9) 1_565 ?
C12 C13 1.369(11) . ?
C12 H12A 0.9300 . ?
C13 C14 1.377(11) . ?
C13 H13A 0.9300 . ?
C14 C15 1.403(11) . ?
C14 H14A 0.9300 . ?
C15 H15A 0.9300 . ?
N3 C16 1.490(10) . ?
N3 K2 3.088(7) 1_565 ?
C16 C17 1.489(11) . ?
C16 C18 1.512(12) . ?
C16 H16A 0.9800 . ?
C17 H17A 0.9600 . ?
C17 H17B 0.9600 . ?
C17 H17C 0.9600 . ?
C18 H18A 0.9600 . ?
C18 H18B 0.9600 . ?
C18 H18C 0.9600 . ?
C19 C24 1.383(11) . ?
C19 C20 1.430(11) . ?
C20 C21 1.366(10) . ?
C20 N4 1.458(10) . ?
C21 C22 1.398(11) . ?
C21 H21A 0.9300 . ?
C22 C23 1.388(11) . ?
C22 H22A 0.9300 . ?
C23 C24 1.385(11) . ?
C23 H23A 0.9300 . ?
C24 H24A 0.9300 . ?
N4 C25 1.435(11) . ?
C25 C27 1.531(11) . ?
C25 C26 1.566(12) . ?
C25 H25A 0.9800 . ?
C26 H26A 0.9600 . ?
C26 H26B 0.9600 . ?
C26 H26C 0.9600 . ?
C27 H27A 0.9600 . ?
C27 H27B 0.9600 . ?
C27 H27C 0.9600 . ?
N5 C28 1.464(9) . ?
N5 C46 1.465(9) . ?
N5 C38 1.471(10) . ?
C28 C33 1.357(11) . ?
C28 C29 1.412(11) . ?
C29 N6 1.377(10) . ?
C29 C30 1.427(10) . ?
C30 C31 1.381(10) . ?
C30 H30A 0.9300 . ?
C31 C32 1.361(11) . ?
C31 H31A 0.9300 . ?
C32 C33 1.403(10) . ?
C32 H32A 0.9300 . ?
C33 H33A 0.9300 . ?
N6 C34 1.460(10) . ?
C34 C35 1.528(11) . ?
C34 C36 1.555(11) . ?
C34 H34A 0.9800 . ?
C35 H35A 0.9600 . ?
C35 H35B 0.9600 . ?
C35 H35C 0.9600 . ?
C36 H36A 0.9600 . ?
C36 H36B 0.9600 . ?
C36 H36C 0.9600 . ?
C37 C38 1.389(10) . ?
C37 C42 1.403(11) . ?
C37 N7 1.423(10) . ?
C38 C39 1.403(11) . ?
C39 C40 1.374(11) . ?
C39 H39A 0.9300 . ?
C40 C41 1.385(11) . ?
C40 H40A 0.9300 . ?
C41 C42 1.385(11) . ?
C41 H41A 0.9300 . ?
C42 H42A 0.9300 . ?
N7 C43 1.441(10) . ?
C43 C44 1.515(11) . ?
C43 C45 1.591(12) . ?
C43 H43A 0.9800 . ?
C44 H44A 0.9600 . ?
C44 H44B 0.9600 . ?
C44 H44C 0.9600 . ?
C45 H45A 0.9600 . ?
C45 H45B 0.9600 . ?
C45 H45C 0.9600 . ?
C46 C51 1.350(11) . ?
C46 C47 1.457(11) . ?
C47 N8 1.377(10) . ?
C47 C48 1.401(10) . ?
C48 C49 1.367(11) . ?
C48 H48A 0.9300 . ?
C49 C50 1.395(11) . ?
C49 H49A 0.9300 . ?
C50 C51 1.384(10) . ?
C50 H50A 0.9300 . ?
C51 H51A 0.9300 . ?
N8 C52 1.467(10) . ?
C52 C54 1.517(12) . ?
C52 C53 1.529(12) . ?
C52 H52A 0.9800 . ?
C53 H53A 0.9600 . ?
C53 H53B 0.9600 . ?
C53 H53C 0.9600 . ?
C54 H54A 0.9600 . ?
C54 H54B 0.9600 . ?
C54 H54C 0.9600 . ?
